data_4319211
loop_
_publ_author_name
'Rodolphe Cl\'erac'
'F. Albert Cotton'
'Kim R. Dunbar'
'Carlos A. Murillo'
'Xiaoping Wang'

_publ_contact_author_address
; Dept. of Chemistry
  P.O. Box 30012
  Texas A&M University
  College Station, TX 77842-3012
  USA
;
_publ_contact_author_email cotton@tamu.edu
_publ_contact_author_fax '(409) 845 9351'
_publ_contact_author_name 'F.A. Cotton'
_publ_contact_author_phone '(409) 845 4432'
_publ_section_title
;
 Dinuclear and Heteropolynuclear Complexes Containing Mo24+ Units
;
_journal_name_full 'Inorganic Chemistry'
_journal_page_first 420
_journal_page_last 426
_journal_paper_doi 10.1021/ic001002n
_journal_volume 40
_journal_year 2001
_chemical_compound_source synthesis
_chemical_formula_structural Mo2(DpyF)4
_chemical_formula_sum 'C44 H36 Mo2 N16'
_chemical_formula_weight 980.77
_space_group_IT_number 61
_symmetry_cell_setting orthorhombic
_symmetry_space_group_name_Hall '-P 2ac 2ab'
_symmetry_space_group_name_H-M 'P b c a'
_atom_sites_solution_hydrogens geom
_atom_sites_solution_primary direct
_atom_sites_solution_secondary difmap
_audit_creation_method SHELXL
_cell_angle_alpha 90.00
_cell_angle_beta 90.00
_cell_angle_gamma 90.00
_cell_formula_units_Z 4
_cell_length_a 12.1384(4)
_cell_length_b 18.494(1)
_cell_length_c 18.5430(9)
_cell_measurement_reflns_used 250
_cell_measurement_temperature 295(2)
_cell_measurement_theta_max 20.8
_cell_measurement_theta_min 9.05
_cell_volume 4162.7(3)
_computing_cell_refinement MADNES
_computing_data_collection MADNES
_computing_data_reduction PROCOR
_computing_structure_refinement 'SHELXL-93 (Sheldrick, 1993)'
_computing_structure_solution 'SHELXS-86 (Sheldrick, 1990)'
_diffrn_ambient_temperature 295(2)
_diffrn_measurement_device 'Nonius FAST area detector'
_diffrn_measurement_method 'Ellipsoid-mask fitting'
_diffrn_radiation_monochromator graphite
_diffrn_radiation_source 'fine-focus sealed tube'
_diffrn_radiation_type MoK\a
_diffrn_radiation_wavelength 0.71073
_diffrn_reflns_av_R_equivalents 0.0640
_diffrn_reflns_av_sigmaI/netI 0.0312
_diffrn_reflns_limit_h_max 14
_diffrn_reflns_limit_h_min -13
_diffrn_reflns_limit_k_max 20
_diffrn_reflns_limit_k_min -22
_diffrn_reflns_limit_l_max 22
_diffrn_reflns_limit_l_min -22
_diffrn_reflns_number 22917
_diffrn_reflns_theta_max 26.04
_diffrn_reflns_theta_min 2.46
_diffrn_standards_number 'None (area detector data)'
_exptl_absorpt_coefficient_mu 0.657
_exptl_absorpt_correction_type none
_exptl_crystal_colour yellow
_exptl_crystal_density_diffrn 1.565
_exptl_crystal_density_meas ?
_exptl_crystal_description block
_exptl_crystal_F_000 1984
_exptl_crystal_size_max 0.47
_exptl_crystal_size_mid 0.28
_exptl_crystal_size_min 0.26
_refine_diff_density_max 0.999
_refine_diff_density_min -0.722
_refine_diff_density_rms 0.097
_refine_ls_extinction_method none
_refine_ls_goodness_of_fit_all 1.091
_refine_ls_goodness_of_fit_obs 1.067
_refine_ls_hydrogen_treatment noref
_refine_ls_matrix_type full
_refine_ls_number_parameters 260
_refine_ls_number_reflns 3818
_refine_ls_number_restraints 0
_refine_ls_restrained_S_all 1.116
_refine_ls_restrained_S_obs 1.067
_refine_ls_R_factor_all 0.0463
_refine_ls_R_factor_obs 0.0404
_refine_ls_shift/esd_max -0.001
_refine_ls_shift/esd_mean 0.000
_refine_ls_structure_factor_coef Fsqd
_refine_ls_weighting_details 'w=1/[\s^2^(Fo^2^)+(0.0429P)^2^+11.7589P] where P=(Fo^2^+2Fc^2^)/3'
_refine_ls_weighting_scheme calc
_refine_ls_wR_factor_all 0.1106
_refine_ls_wR_factor_obs 0.0992
_reflns_number_observed 3397
_reflns_number_total 3829
_reflns_observed_criterion >2sigma(I)
_cod_data_source_file ic001002n_2.cif
_cod_data_source_block compound1
_cod_depositor_comments
;
The following automatic conversions were performed:

'_exptl_crystal_density_meas' value 'not measured' was changed to '?'
- the value is perceived as not measured.

Automatic conversion script
Id: cif_fix_values 3008 2015-01-20 13:52:24Z robertas 

The following automatic conversions were performed:

'_refine_ls_weighting_scheme' value 'calc
w=1/[\s^2^(Fo^2^)+(0.0429P)^2^+11.7589P] where P=(Fo^2^+2Fc^2^)/3'
was changed to 'calc'. New tag '_refine_ls_weighting_details' was
created. The value of the new tag was set to
'w=1/[\s^2^(Fo^2^)+(0.0429P)^2^+11.7589P] where P=(Fo^2^+2Fc^2^)/3'.

Automatic conversion script
Id: cif_fix_values 3143 2015-03-26 13:38:13Z robertas 
;
_cod_database_code 4319211

loop_
_symmetry_equiv_pos_as_xyz
'x, y, z'
'-x+1/2, -y, z+1/2'
'-x, y+1/2, -z+1/2'
'x+1/2, -y+1/2, -z'
'-x, -y, -z'
'x-1/2, y, -z-1/2'
'x, -y-1/2, z-1/2'
'-x-1/2, y-1/2, z'

loop_
_atom_site_aniso_label
_atom_site_aniso_U_11
_atom_site_aniso_U_22
_atom_site_aniso_U_33
_atom_site_aniso_U_23
_atom_site_aniso_U_13
_atom_site_aniso_U_12
Mo1 0.0206(2) 0.0179(2) 0.0195(2) 0.00249(9) 0.00011(10) 0.00253(10)
N2 0.0277(14) 0.0236(14) 0.0237(13) 0.0010(11) -0.0011(11) -0.0008(12)
N3 0.0297(15) 0.0193(14) 0.0275(14) 0.0002(11) -0.0006(11) 0.0033(12)
N4 0.041(2) 0.040(2) 0.037(2) -0.0056(14) -0.0022(14) 0.012(2)
N5 0.034(2) 0.040(2) 0.044(2) 0.0061(15) -0.0050(14) 0.006(2)
N6 0.0181(13) 0.0282(15) 0.0287(14) 0.0052(12) 0.0012(11) 0.0004(12)
N7 0.0269(15) 0.0261(15) 0.0220(13) 0.0025(11) 0.0017(11) -0.0006(11)
N8 0.037(2) 0.042(2) 0.035(2) 0.0145(14) -0.0003(14) -0.0093(15)
C5 0.032(2) 0.028(2) 0.029(2) 0.0040(14) -0.0045(14) -0.0048(15)
C6 0.031(2) 0.021(2) 0.027(2) -0.0014(13) 0.0008(14) -0.0002(14)
C7 0.028(2) 0.020(2) 0.033(2) -0.0039(14) -0.0034(14) 0.0010(14)
C8 0.067(3) 0.031(2) 0.037(2) -0.002(2) -0.004(2) 0.012(2)
C9 0.079(3) 0.037(2) 0.051(3) 0.005(2) -0.021(2) 0.019(2)
C10 0.057(3) 0.036(2) 0.074(3) -0.010(2) -0.025(3) 0.020(2)
C11 0.052(3) 0.045(3) 0.056(3) -0.015(2) -0.005(2) 0.021(2)
C12 0.048(3) 0.055(3) 0.071(3) 0.014(2) -0.013(2) 0.016(2)
C13 0.051(3) 0.092(5) 0.095(5) 0.006(4) -0.011(3) 0.034(3)
C14 0.047(3) 0.129(6) 0.096(5) 0.014(5) 0.026(3) 0.036(4)
C15 0.036(2) 0.088(4) 0.063(3) 0.016(3) 0.015(2) 0.014(2)
C16 0.026(2) 0.034(2) 0.038(2) -0.0011(15) -0.0004(14) 0.000(2)
C17 0.028(2) 0.029(2) 0.024(2) 0.0016(13) 0.0033(13) -0.0021(14)
C18 0.035(2) 0.024(2) 0.021(2) 0.0006(13) 0.0025(14) 0.0000(15)
C19 0.034(2) 0.038(2) 0.036(2) 0.009(2) -0.001(2) -0.006(2)
C20 0.042(2) 0.056(3) 0.043(2) 0.011(2) -0.012(2) 0.002(2)
C21 0.061(3) 0.064(3) 0.047(3) 0.029(2) -0.011(2) -0.006(2)
C22 0.056(3) 0.058(3) 0.052(3) 0.025(2) -0.002(2) -0.017(2)

loop_
_atom_site_label
_atom_site_type_symbol
_atom_site_fract_x
_atom_site_fract_y
_atom_site_fract_z
_atom_site_U_iso_or_equiv
_atom_site_thermal_displace_type
_atom_site_occupancy
_atom_site_calc_flag
_atom_site_refinement_flags
_atom_site_disorder_group
Mo1 Mo 0.56020(2) 0.474827(14) 0.032437(14) 0.01937(12) Uani 1 d . .
N2 N 0.5850(2) 0.57194(15) 0.09758(15) 0.0250(6) Uani 1 d . .
N3 N 0.5459(2) 0.3740(2) -0.02564(15) 0.0255(6) Uani 1 d . .
N4 N 0.6619(3) 0.2842(2) -0.0727(2) 0.0393(8) Uani 1 d . .
N5 N 0.7837(3) 0.4289(2) 0.0260(2) 0.0391(8) Uani 1 d . .
N6 N 0.6844(2) 0.5035(2) -0.04524(15) 0.0250(6) Uani 1 d . .
N7 N 0.5573(2) 0.5600(2) -0.11477(15) 0.0250(6) Uani 1 d . .
N8 N 0.6144(3) 0.6394(2) -0.2072(2) 0.0382(8) Uani 1 d . .
C1' C 0.6060(11) 0.6185(6) 0.2129(5) 0.021(3) Uiso 0.36(2) d P 1
C2' C 0.6704(13) 0.6305(7) 0.2691(6) 0.036(3) Uiso 0.36(2) d P 1
C3' C 0.7710(14) 0.6053(7) 0.2789(7) 0.041(4) Uiso 0.36(2) d P 1
C4' C 0.8148(12) 0.5667(10) 0.2304(9) 0.051(4) Uiso 0.36(2) d P 1
C5 C 0.6564(2) 0.5811(2) 0.15707(15) 0.0297(7) Uani 1 d G 2
C1 C 0.6336(5) 0.6318(3) 0.2103(2) 0.031(2) Uiso 0.64(2) d PG 2
C2 C 0.7083(7) 0.6433(3) 0.2659(3) 0.059(3) Uiso 0.64(2) d PG 2
C3 C 0.8059(6) 0.6040(3) 0.2683(3) 0.054(3) Uiso 0.64(2) d PG 2
C4 C 0.8287(3) 0.5533(3) 0.2151(3) 0.042(2) Uiso 0.64(2) d PG 2
N1 N 0.7539(2) 0.5418(2) 0.1595(2) 0.0569(10) Uiso 1 d G 2
C6 C 0.4798(3) 0.3723(2) -0.0822(2) 0.0265(7) Uani 1 d . .
H6A H 0.4786(3) 0.3316(2) -0.1115(2) 0.032 Uiso 1 calc R .
C7 C 0.6130(3) 0.3121(2) -0.0149(2) 0.0273(7) Uani 1 d . .
C8 C 0.6267(4) 0.2843(2) 0.0534(2) 0.0450(10) Uani 1 d . .
H8A H 0.5908(4) 0.3051(2) 0.0925(2) 0.054 Uiso 1 calc R .
C9 C 0.6942(4) 0.2252(2) 0.0631(3) 0.0554(13) Uani 1 d . .
H9A H 0.7044(4) 0.2055(2) 0.1087(3) 0.067 Uiso 1 calc R .
C10 C 0.7461(4) 0.1958(2) 0.0039(3) 0.0554(12) Uani 1 d . .
H10A H 0.7928(4) 0.1562(2) 0.0087(3) 0.066 Uiso 1 calc R .
C11 C 0.7274(4) 0.2263(2) -0.0619(3) 0.0510(11) Uani 1 d . .
H11A H 0.7620(4) 0.2060(2) -0.1017(3) 0.061 Uiso 1 calc R .
C12 C 0.8711(4) 0.3889(3) 0.0423(3) 0.0582(13) Uani 1 d . .
H12A H 0.8694(4) 0.3619(3) 0.0846(3) 0.070 Uiso 1 calc R .
C13 C 0.9617(5) 0.3854(4) 0.0008(4) 0.079(2) Uani 1 d . .
H13A H 1.0215(5) 0.3570(4) 0.0142(4) 0.095 Uiso 1 calc R .
C14 C 0.9638(5) 0.4243(5) -0.0612(4) 0.091(2) Uani 1 d . .
H14A H 1.0252(5) 0.4221(5) -0.0911(4) 0.109 Uiso 1 calc R .
C15 C 0.8749(4) 0.4675(3) -0.0801(3) 0.0622(14) Uani 1 d . .
H15A H 0.8758(4) 0.4951(3) -0.1220(3) 0.075 Uiso 1 calc R .
C16 C 0.7857(3) 0.4680(2) -0.0348(2) 0.0323(8) Uani 1 d . .
C17 C 0.6606(3) 0.5386(2) -0.1048(2) 0.0269(7) Uani 1 d . .
H17A H 0.7146(3) 0.5483(2) -0.1390(2) 0.032 Uiso 1 calc R .
C18 C 0.5332(3) 0.6013(2) -0.1765(2) 0.0271(7) Uani 1 d . .
C19 C 0.4263(3) 0.6028(2) -0.2029(2) 0.0363(9) Uani 1 d . .
H19A H 0.3718(3) 0.5750(2) -0.1811(2) 0.044 Uiso 1 calc R .
C20 C 0.4011(4) 0.6453(3) -0.2613(2) 0.0468(10) Uani 1 d . .
H20A H 0.3298(4) 0.6467(3) -0.2795(2) 0.056 Uiso 1 calc R .
C21 C 0.4838(4) 0.6858(3) -0.2924(2) 0.0572(13) Uani 1 d . .
H21A H 0.4695(4) 0.7157(3) -0.3317(2) 0.069 Uiso 1 calc R .
C22 C 0.5877(4) 0.6809(3) -0.2639(3) 0.0551(12) Uani 1 d . .
H22B H 0.6433(4) 0.7081(3) -0.2852(3) 0.066 Uiso 1 calc R .

loop_
_atom_type_symbol
_atom_type_description
_atom_type_scat_dispersion_real
_atom_type_scat_dispersion_imag
_atom_type_scat_source
C C 0.0033 0.0016 'International Tables Vol C Tables 4.2.6.8 and 6.1.1.4'
H H 0.0000 0.0000 'International Tables Vol C Tables 4.2.6.8 and 6.1.1.4'
N N 0.0061 0.0033 'International Tables Vol C Tables 4.2.6.8 and 6.1.1.4'
Mo Mo -1.6832 0.6857 'International Tables Vol C Tables 4.2.6.8 and 6.1.1.4'

loop_
_geom_angle_atom_site_label_1
_geom_angle_atom_site_label_2
_geom_angle_atom_site_label_3
_geom_angle
_geom_angle_site_symmetry_1
_geom_angle_site_symmetry_3
_geom_angle_publ_flag
Mo1 Mo1 N6 89.72(8) 5_665 . ?
Mo1 Mo1 N3 92.34(8) 5_665 . ?
N6 Mo1 N3 86.28(11) . . ?
Mo1 Mo1 N2 92.75(7) 5_665 . ?
N6 Mo1 N2 94.07(11) . . ?
N3 Mo1 N2 174.90(10) . . ?
Mo1 Mo1 N7 94.38(7) 5_665 5_665 ?
N6 Mo1 N7 175.74(10) . 5_665 ?
N3 Mo1 N7 92.37(11) . 5_665 ?
N2 Mo1 N7 86.92(10) . 5_665 ?
C6 N2 C5 116.0(3) 5_665 . ?
C6 N2 Mo1 115.9(2) 5_665 . ?
C5 N2 Mo1 127.9(2) . . ?
C6 N3 C7 116.2(3) . . ?
C6 N3 Mo1 117.7(2) . . ?
C7 N3 Mo1 125.5(2) . . ?
C7 N4 C11 116.9(4) . . ?
C12 N5 C16 118.6(4) . . ?
C17 N6 C16 122.6(3) . . ?
C17 N6 Mo1 122.0(2) . . ?
C16 N6 Mo1 113.9(2) . . ?
C17 N7 C18 118.2(3) . . ?
C17 N7 Mo1 115.5(2) . 5_665 ?
C18 N7 Mo1 126.3(2) . 5_665 ?
C18 N8 C22 117.2(4) . . ?
C3' C2' C1' 126.8(11) . . ?
C4' C3' C2' 119.3(12) . . ?
C1 C5 N1 120.0 . . ?
C1 C5 N2 120.9(3) . . ?
N1 C5 N2 119.0(3) . . ?
C2 C1 C5 120.0 . . ?
C1 C2 C3 120.0 . . ?
C2 C3 C4 120.0 . . ?
N1 C4 C3 120.0 . . ?
C4 N1 C5 120.0 . . ?
N3 C6 N2 120.9(3) . 5_665 ?
N4 C7 C8 122.9(3) . . ?
N4 C7 N3 117.2(3) . . ?
C8 C7 N3 120.0(3) . . ?
C7 C8 C9 119.2(4) . . ?
C10 C9 C8 118.8(4) . . ?
C11 C10 C9 118.2(4) . . ?
N4 C11 C10 124.1(4) . . ?
N5 C12 C13 123.3(5) . . ?
C12 C13 C14 118.4(5) . . ?
C13 C14 C15 120.3(5) . . ?
C16 C15 C14 117.6(5) . . ?
N5 C16 C15 121.7(4) . . ?
N5 C16 N6 110.6(3) . . ?
C15 C16 N6 127.5(4) . . ?
N6 C17 N7 118.2(3) . . ?
N8 C18 C19 121.9(3) . . ?
N8 C18 N7 118.6(3) . . ?
C19 C18 N7 119.5(3) . . ?
C20 C19 C18 119.8(4) . . ?
C19 C20 C21 118.7(4) . . ?
C22 C21 C20 118.2(4) . . ?
N8 C22 C21 124.2(4) . . ?

loop_
_geom_bond_atom_site_label_1
_geom_bond_atom_site_label_2
_geom_bond_distance
_geom_bond_site_symmetry_2
_geom_bond_publ_flag
Mo1 Mo1 2.1096(5) 5_665 ?
Mo1 N6 2.151(3) . ?
Mo1 N3 2.160(3) . ?
Mo1 N2 2.185(3) . ?
Mo1 N7 2.186(3) 5_665 ?
N2 C6 1.327(4) 5_665 ?
N2 C5 1.412(4) . ?
N3 C6 1.320(4) . ?
N3 C7 1.420(4) . ?
N4 C7 1.328(5) . ?
N4 C11 1.348(5) . ?
N5 C12 1.328(6) . ?
N5 C16 1.339(5) . ?
N6 C17 1.313(4) . ?
N6 C16 1.407(5) . ?
N7 C17 1.328(4) . ?
N7 C18 1.407(4) . ?
N7 Mo1 2.186(3) 5_665 ?
N8 C18 1.339(5) . ?
N8 C22 1.341(5) . ?
C1' C2' 1.32(2) . ?
C2' C3' 1.32(2) . ?
C3' C4' 1.27(2) . ?
C5 C1 1.39 . ?
C5 N1 1.39 . ?
C1 C2 1.39 . ?
C2 C3 1.39 . ?
C3 C4 1.39 . ?
C4 N1 1.39 . ?
C6 N2 1.328(4) 5_665 ?
C7 C8 1.377(5) . ?
C8 C9 1.377(6) . ?
C9 C10 1.377(7) . ?
C10 C11 1.363(7) . ?
C12 C13 1.345(8) . ?
C13 C14 1.356(9) . ?
C14 C15 1.388(8) . ?
C15 C16 1.370(6) . ?
C18 C19 1.386(5) . ?
C19 C20 1.373(6) . ?
C20 C21 1.379(7) . ?
C21 C22 1.371(7) . ?
